data_4083676
loop_
_publ_author_name
'Pi, Chengfu'
'Zhang, Zhengxing'
'Pang, Zhen'
'Zhang, Jie'
'Luo, Jun'
'Chen, Zhenxia'
'Weng, Linhong'
'Zhou, Xigeng'

_publ_section_title
;
 Multiple N&#x2212;H Bond Activation:&#x00A0; Synthesis and Reactivity of
 Functionalized Primary Amido Ytterbium Complexes
;
_journal_issue 8
_journal_name_full Organometallics
_journal_page_first 1934
_journal_paper_doi 10.1021/om061094+
_journal_volume 26
_journal_year 2007
_chemical_formula_sum 'C42 H54 N4 O Yb2'
_chemical_formula_weight 976.97
_chemical_name_systematic
; 
 ? 
;
_space_group_IT_number 45
_symmetry_cell_setting orthorhombic
_symmetry_space_group_name_Hall 'I 2 -2c'
_symmetry_space_group_name_H-M 'I b a 2'
_atom_sites_solution_hydrogens geom
_atom_sites_solution_primary direct
_atom_sites_solution_secondary difmap
_audit_creation_method SHELXL-97
_cell_angle_alpha 90.00
_cell_angle_beta 90.00
_cell_angle_gamma 90.00
_cell_formula_units_Z 8
_cell_length_a 20.310(6)
_cell_length_b 42.705(12)
_cell_length_c 9.543(3)
_cell_measurement_reflns_used 1021
_cell_measurement_temperature 293(2)
_cell_measurement_theta_max 22.521
_cell_measurement_theta_min 2.587
_cell_volume 8277(4)
_computing_cell_refinement 'Bruker SMART'
_computing_data_collection 'Bruker SMART'
_computing_data_reduction 'Bruker SHELXTL'
_computing_molecular_graphics 'Bruker SHELXTL'
_computing_publication_material 'Bruker SHELXTL'
_computing_structure_refinement 'SHELXL-97 (Sheldrick, 1997)'
_computing_structure_solution 'SHELXS-97 (Sheldrick, 1990)'
_diffrn_ambient_temperature 293(2)
_diffrn_measured_fraction_theta_full 1.000
_diffrn_measured_fraction_theta_max 1.000
_diffrn_measurement_device_type 'CCD area detector'
_diffrn_measurement_method 'phi and omega scans'
_diffrn_radiation_monochromator graphite
_diffrn_radiation_source 'fine-focus sealed tube'
_diffrn_radiation_type MoK\a
_diffrn_radiation_wavelength 0.71073
_diffrn_reflns_av_R_equivalents 0.0384
_diffrn_reflns_av_sigmaI/netI 0.0686
_diffrn_reflns_limit_h_max 24
_diffrn_reflns_limit_h_min -24
_diffrn_reflns_limit_k_max 41
_diffrn_reflns_limit_k_min -50
_diffrn_reflns_limit_l_max 11
_diffrn_reflns_limit_l_min -11
_diffrn_reflns_number 17105
_diffrn_reflns_theta_full 25.01
_diffrn_reflns_theta_max 25.01
_diffrn_reflns_theta_min 0.95
_diffrn_standards_decay_% 8.10
_exptl_absorpt_coefficient_mu 4.526
_exptl_absorpt_correction_T_max 0.6603
_exptl_absorpt_correction_T_min 0.4647
_exptl_absorpt_correction_type multi-scan
_exptl_absorpt_process_details sadabs
_exptl_crystal_density_diffrn 1.568
_exptl_crystal_density_method 'not measured'
_exptl_crystal_F_000 3856
_exptl_crystal_size_max 0.20
_exptl_crystal_size_mid 0.10
_exptl_crystal_size_min 0.10
_refine_diff_density_max 1.425
_refine_diff_density_min -0.467
_refine_diff_density_rms 0.175
_refine_ls_abs_structure_details 'Flack H D (1983), Acta Cryst. A39, 876-881'
_refine_ls_abs_structure_Flack 0.00(2)
_refine_ls_extinction_method none
_refine_ls_goodness_of_fit_ref 0.982
_refine_ls_hydrogen_treatment constr
_refine_ls_matrix_type full
_refine_ls_number_parameters 434
_refine_ls_number_reflns 7182
_refine_ls_number_restraints 1
_refine_ls_restrained_S_all 0.982
_refine_ls_R_factor_all 0.0688
_refine_ls_R_factor_gt 0.0392
_refine_ls_shift/su_max 0.204
_refine_ls_shift/su_mean 0.014
_refine_ls_structure_factor_coef Fsqd
_refine_ls_weighting_details 'calc w=1/[\s^2^(Fo^2^)+(0.0662P)^2^+0.0000P] where P=(Fo^2^+2Fc^2^)/3'
_refine_ls_weighting_scheme calc
_refine_ls_wR_factor_gt 0.1043
_refine_ls_wR_factor_ref 0.1243
_reflns_number_gt 4875
_reflns_number_total 7182
_reflns_threshold_expression >2sigma(I)
_cod_data_source_file om061094%2Bsi20061201_101034.cif
_cod_data_source_block f60430b
_cod_depositor_comments
;
The following automatic conversions were performed:

'_symmetry_cell_setting' value 'Orthorhombic' changed to
'orthorhombic' according to
/usr/data/users/saulius/automatic-downloads/retrospective/ACS/lib/dictionaries/cif_core.dic
dictionary named 'cif_core.dic' version 2.4.2 from 2011-04-26.

Automatic conversion script
Id: cif_fix_values 2281 2013-09-26 08:29:07Z andrius 
;
_cod_original_cell_volume 8278(4)
_cod_original_sg_symbol_H-M Iba2
_cod_database_code 4083676

loop_
_symmetry_equiv_pos_as_xyz
'x, y, z'
'-x, -y, z'
'x+1/2, -y+1/2, z'
'-x+1/2, y+1/2, z'
'x+1/2, y+1/2, z+1/2'
'-x+1/2, -y+1/2, z+1/2'
'x+1, -y+1, z+1/2'
'-x+1, y+1, z+1/2'

loop_
_atom_site_label
_atom_site_type_symbol
_atom_site_fract_x
_atom_site_fract_y
_atom_site_fract_z
_atom_site_U_iso_or_equiv
_atom_site_adp_type
_atom_site_occupancy
_atom_site_symmetry_multiplicity
_atom_site_calc_flag
_atom_site_refinement_flags
Yb1 Yb 0.16453(3) 0.072223(11) 0.05430(5) 0.04010(14) Uani 1 1 d .
Yb2 Yb 0.33417(3) 0.191585(14) 0.18280(8) 0.0572(2) Uani 1 1 d .
C1 C 0.2619(9) 0.0372(3) -0.032(2) 0.075(5) Uani 1 1 d .
H1A H 0.3082 0.0384 -0.0036 0.090 Uiso 1 1 calc R
C2 C 0.2338(9) 0.0486(4) -0.1503(18) 0.066(5) Uani 1 1 d .
H2A H 0.2577 0.0616 -0.2181 0.080 Uiso 1 1 calc R
C3 C 0.1719(11) 0.0379(4) -0.1733(18) 0.082(6) Uani 1 1 d .
H3A H 0.1464 0.0414 -0.2589 0.098 Uiso 1 1 calc R
C4 C 0.1550(9) 0.0166(4) -0.066(2) 0.093(6) Uani 1 1 d .
H4A H 0.1178 0.0020 -0.0633 0.112 Uiso 1 1 calc R
C5 C 0.2122(10) 0.0170(3) 0.0215(17) 0.078(5) Uani 1 1 d .
H5A H 0.2194 0.0023 0.0989 0.094 Uiso 1 1 calc R
C6 C 0.0451(6) 0.0875(5) 0.0916(17) 0.113(9) Uani 1 1 d G
H6A H 0.0218 0.1038 0.0390 0.136 Uiso 1 1 calc R
C7 C 0.0389(6) 0.0563(5) 0.0699(16) 0.116(8) Uani 1 1 d G
H7A H 0.0132 0.0465 -0.0052 0.140 Uiso 1 1 calc R
C8 C 0.0646(7) 0.0413(3) 0.182(2) 0.083(5) Uani 1 1 d G
H8A H 0.0627 0.0187 0.1995 0.099 Uiso 1 1 calc R
C9 C 0.0867(6) 0.0632(4) 0.2733(14) 0.078(5) Uani 1 1 d G
H9A H 0.1015 0.0592 0.3694 0.093 Uiso 1 1 calc R
C10 C 0.0747(7) 0.0918(3) 0.2173(19) 0.117(9) Uani 1 1 d G
H10A H 0.0760 0.1116 0.2691 0.140 Uiso 1 1 calc R
C11 C 0.1070(6) 0.1072(4) -0.2536(15) 0.061(4) Uani 1 1 d .
H11A H 0.0797 0.0907 -0.2800 0.073 Uiso 1 1 calc R
C12 C 0.1122(7) 0.1337(4) -0.3399(17) 0.069(4) Uani 1 1 d .
H12A H 0.0862 0.1353 -0.4199 0.082 Uiso 1 1 calc R
C13 C 0.1552(7) 0.1571(3) -0.3067(16) 0.063(4) Uani 1 1 d .
H13A H 0.1597 0.1744 -0.3651 0.076 Uiso 1 1 calc R
C14 C 0.1911(7) 0.1548(3) -0.1876(14) 0.050(3) Uani 1 1 d .
H14A H 0.2214 0.1704 -0.1646 0.060 Uiso 1 1 calc R
C15 C 0.1824(5) 0.1291(3) -0.1000(13) 0.039(3) Uani 1 1 d .
C16 C 0.2774(11) 0.0492(4) 0.315(2) 0.101(6) Uani 1 1 d .
H16A H 0.3146 0.0436 0.2565 0.121 Uiso 1 1 calc R
H16B H 0.2510 0.0306 0.3312 0.121 Uiso 1 1 calc R
C17 C 0.3012(13) 0.0627(6) 0.454(3) 0.125(8) Uani 1 1 d .
H17A H 0.2997 0.0469 0.5263 0.150 Uiso 1 1 calc R
H17B H 0.3461 0.0702 0.4448 0.150 Uiso 1 1 calc R
C18 C 0.2594(12) 0.0871(5) 0.4857(19) 0.107(7) Uani 1 1 d .
H18A H 0.2818 0.1029 0.5413 0.128 Uiso 1 1 calc R
H18B H 0.2211 0.0797 0.5366 0.128 Uiso 1 1 calc R
C19 C 0.2402(9) 0.0999(4) 0.3428(16) 0.077(5) Uani 1 1 d .
H19A H 0.1971 0.1097 0.3466 0.092 Uiso 1 1 calc R
H19B H 0.2720 0.1153 0.3109 0.092 Uiso 1 1 calc R
C20 C 0.2549(6) 0.1459(3) 0.0780(12) 0.035(3) Uani 1 1 d .
C21 C 0.3523(6) 0.1201(3) -0.0101(14) 0.050(4) Uani 1 1 d .
H21A H 0.3204 0.1030 -0.0168 0.060 Uiso 1 1 calc R
C22 C 0.3677(11) 0.1289(6) -0.1542(19) 0.123(9) Uani 1 1 d .
H22A H 0.3950 0.1475 -0.1537 0.148 Uiso 1 1 calc R
H22B H 0.3272 0.1339 -0.2031 0.148 Uiso 1 1 calc R
C23 C 0.4045(11) 0.1021(6) -0.2352(18) 0.126(9) Uani 1 1 d .
H23A H 0.3755 0.0842 -0.2463 0.151 Uiso 1 1 calc R
H23B H 0.4169 0.1094 -0.3278 0.151 Uiso 1 1 calc R
C24 C 0.4659(7) 0.0923(4) -0.155(2) 0.076(5) Uani 1 1 d .
H24A H 0.4883 0.0756 -0.2043 0.091 Uiso 1 1 calc R
H24B H 0.4958 0.1099 -0.1470 0.091 Uiso 1 1 calc R
C25 C 0.4474(9) 0.0817(4) -0.016(2) 0.093(6) Uani 1 1 d .
H25A H 0.4867 0.0762 0.0364 0.111 Uiso 1 1 calc R
H25B H 0.4203 0.0631 -0.0239 0.111 Uiso 1 1 calc R
C26 C 0.4095(8) 0.1071(4) 0.062(2) 0.099(6) Uani 1 1 d .
H26A H 0.3949 0.0985 0.1509 0.119 Uiso 1 1 calc R
H26B H 0.4397 0.1241 0.0826 0.119 Uiso 1 1 calc R
C27 C 0.1623(6) 0.1762(3) 0.1685(14) 0.043(3) Uani 1 1 d .
H27A H 0.1390 0.1575 0.1353 0.051 Uiso 1 1 calc R
C28 C 0.1371(7) 0.2046(4) 0.0851(17) 0.068(5) Uani 1 1 d .
H28A H 0.1596 0.2234 0.1155 0.081 Uiso 1 1 calc R
H28B H 0.1456 0.2017 -0.0141 0.081 Uiso 1 1 calc R
C29 C 0.0628(8) 0.2077(4) 0.1108(18) 0.077(5) Uani 1 1 d .
H29A H 0.0462 0.2254 0.0579 0.093 Uiso 1 1 calc R
H29B H 0.0409 0.1890 0.0762 0.093 Uiso 1 1 calc R
C30 C 0.0458(7) 0.2121(3) 0.2641(16) 0.065(4) Uani 1 1 d .
H30A H 0.0643 0.2316 0.2980 0.079 Uiso 1 1 calc R
H30B H -0.0017 0.2130 0.2755 0.079 Uiso 1 1 calc R
C31 C 0.0731(7) 0.1853(4) 0.3458(18) 0.078(5) Uani 1 1 d .
H31A H 0.0500 0.1663 0.3195 0.093 Uiso 1 1 calc R
H31B H 0.0654 0.1888 0.4448 0.093 Uiso 1 1 calc R
C32 C 0.1464(6) 0.1808(4) 0.3214(16) 0.061(4) Uani 1 1 d .
H32A H 0.1699 0.1989 0.3561 0.073 Uiso 1 1 calc R
H32B H 0.1613 0.1627 0.3739 0.073 Uiso 1 1 calc R
C33 C 0.4070(15) 0.2029(7) 0.399(3) 0.133(10) Uani 1 1 d .
H33A H 0.4374 0.2207 0.4091 0.160 Uiso 1 1 calc R
C34 C 0.3384(14) 0.2017(7) 0.455(3) 0.139(12) Uani 1 1 d .
H34A H 0.3151 0.2179 0.5077 0.167 Uiso 1 1 calc R
C35 C 0.3242(11) 0.1713(6) 0.447(2) 0.108(8) Uani 1 1 d .
H35A H 0.2848 0.1616 0.4871 0.130 Uiso 1 1 calc R
C36 C 0.3759(10) 0.1550(5) 0.389(2) 0.089(7) Uani 1 1 d .
H36A H 0.3787 0.1321 0.3840 0.107 Uiso 1 1 calc R
C37 C 0.4241(13) 0.1739(6) 0.364(3) 0.128(11) Uani 1 1 d .
H37A H 0.4689 0.1673 0.3399 0.153 Uiso 1 1 calc R
C38 C 0.3078(14) 0.2480(6) 0.085(3) 0.118(9) Uani 1 1 d .
H38A H 0.2725 0.2607 0.1266 0.141 Uiso 1 1 calc R
C39 C 0.3628(19) 0.2491(6) 0.131(3) 0.155(14) Uani 1 1 d .
H39A H 0.3797 0.2645 0.1987 0.186 Uiso 1 1 calc R
C40 C 0.4068(11) 0.2261(11) 0.031(5) 0.19(2) Uani 1 1 d .
H40A H 0.4546 0.2255 0.0182 0.233 Uiso 1 1 calc R
C41 C 0.358(2) 0.2171(6) -0.059(3) 0.146(12) Uani 1 1 d .
H41A H 0.3652 0.2053 -0.1456 0.175 Uiso 1 1 calc R
C42 C 0.2966(13) 0.2311(5) -0.019(3) 0.104(7) Uani 1 1 d .
H42A H 0.2554 0.2301 -0.0726 0.124 Uiso 1 1 calc R
N1 N 0.1402(5) 0.1055(3) -0.1362(10) 0.039(3) Uani 1 1 d .
N2 N 0.2135(4) 0.1222(2) 0.0239(9) 0.037(2) Uani 1 1 d .
N3 N 0.3196(4) 0.1447(2) 0.0684(14) 0.044(3) Uani 1 1 d .
N4 N 0.2323(5) 0.1716(2) 0.1459(11) 0.042(3) Uani 1 1 d .
O1 O 0.2392(5) 0.0727(2) 0.2494(10) 0.057(2) Uani 1 1 d .

loop_
_atom_site_aniso_label
_atom_site_aniso_U_11
_atom_site_aniso_U_22
_atom_site_aniso_U_33
_atom_site_aniso_U_23
_atom_site_aniso_U_13
_atom_site_aniso_U_12
Yb1 0.0411(3) 0.0418(3) 0.0374(2) 0.0006(3) 0.0020(5) -0.0037(2)
Yb2 0.0435(3) 0.0472(3) 0.0807(5) -0.0121(3) -0.0092(5) -0.0039(3)
C1 0.086(12) 0.045(10) 0.095(14) -0.001(9) 0.017(11) 0.008(8)
C2 0.077(12) 0.058(11) 0.065(12) 0.004(9) 0.016(9) 0.011(9)
C3 0.143(19) 0.062(11) 0.041(9) -0.014(8) 0.002(12) 0.007(12)
C4 0.099(14) 0.073(12) 0.108(16) -0.058(13) -0.013(13) 0.003(10)
C5 0.130(16) 0.044(9) 0.061(13) -0.004(7) 0.028(11) 0.014(9)
C6 0.056(11) 0.22(3) 0.062(14) 0.063(14) 0.031(9) 0.061(15)
C7 0.061(11) 0.16(2) 0.13(2) -0.04(2) 0.014(15) -0.013(14)
C8 0.073(11) 0.096(14) 0.080(13) 0.005(13) 0.016(11) -0.019(10)
C9 0.083(12) 0.086(13) 0.065(12) 0.017(10) 0.034(10) 0.001(10)
C10 0.101(16) 0.087(15) 0.16(2) -0.052(15) 0.095(17) -0.030(12)
C11 0.051(8) 0.078(10) 0.053(9) 0.003(8) -0.014(7) -0.014(7)
C12 0.060(9) 0.086(12) 0.060(10) 0.005(9) -0.025(8) -0.001(8)
C13 0.082(10) 0.057(9) 0.051(9) 0.009(7) -0.016(9) 0.001(7)
C14 0.055(8) 0.056(8) 0.040(8) 0.011(7) -0.002(7) -0.003(6)
C15 0.035(7) 0.036(7) 0.046(8) -0.004(6) 0.002(5) 0.007(5)
C16 0.150(19) 0.080(13) 0.072(13) 0.003(12) -0.026(14) 0.004(13)
C17 0.14(2) 0.13(2) 0.099(18) 0.007(16) -0.061(17) 0.013(17)
C18 0.16(2) 0.111(18) 0.053(11) -0.002(11) 0.010(13) 0.004(16)
C19 0.106(14) 0.070(11) 0.055(11) 0.015(8) -0.033(9) -0.020(10)
C20 0.046(7) 0.034(6) 0.026(8) -0.001(5) -0.008(5) 0.000(5)
C21 0.036(7) 0.051(9) 0.062(9) -0.015(7) 0.001(6) -0.003(6)
C22 0.142(19) 0.17(2) 0.060(13) 0.009(13) 0.006(12) 0.106(17)
C23 0.16(2) 0.16(2) 0.049(12) -0.022(12) 0.020(13) 0.074(18)
C24 0.046(9) 0.081(12) 0.100(15) -0.028(10) 0.013(9) -0.002(8)
C25 0.095(14) 0.102(15) 0.081(14) -0.017(11) 0.001(11) 0.042(12)
C26 0.105(13) 0.124(16) 0.070(11) -0.003(14) 0.011(13) 0.052(12)
C27 0.039(6) 0.039(6) 0.050(7) -0.004(6) -0.004(7) -0.002(5)
C28 0.060(9) 0.078(10) 0.066(13) 0.017(8) 0.004(8) 0.027(8)
C29 0.068(11) 0.092(13) 0.072(11) 0.005(9) -0.007(8) 0.029(10)
C30 0.053(8) 0.062(10) 0.082(12) -0.010(8) -0.003(8) 0.025(7)
C31 0.074(10) 0.094(14) 0.065(12) 0.029(9) 0.027(9) 0.026(10)
C32 0.061(9) 0.070(10) 0.052(9) 0.008(8) 0.004(7) 0.035(7)
C33 0.14(2) 0.11(2) 0.14(2) 0.026(17) -0.080(19) -0.058(17)
C34 0.18(3) 0.14(2) 0.099(19) -0.076(17) -0.053(19) 0.08(2)
C35 0.126(18) 0.119(18) 0.080(14) -0.045(13) -0.042(13) 0.052(15)
C36 0.087(14) 0.071(13) 0.109(17) -0.010(11) -0.050(12) -0.007(12)
C37 0.13(2) 0.094(17) 0.16(2) -0.044(15) -0.083(18) 0.072(16)
C38 0.13(2) 0.080(16) 0.14(3) 0.016(16) -0.044(18) -0.003(14)
C39 0.18(3) 0.085(17) 0.20(3) 0.033(18) -0.10(3) -0.075(19)
C40 0.059(14) 0.26(5) 0.26(5) 0.16(4) -0.01(2) -0.07(2)
C41 0.25(4) 0.080(17) 0.11(2) 0.021(15) 0.07(3) -0.03(2)
C42 0.12(2) 0.079(16) 0.11(2) 0.023(13) 0.008(17) -0.024(15)
N1 0.037(6) 0.050(7) 0.032(6) 0.001(5) -0.005(4) 0.001(5)
N2 0.036(5) 0.043(6) 0.032(7) 0.002(4) -0.007(4) 0.005(4)
N3 0.037(6) 0.043(6) 0.051(7) -0.013(6) 0.000(5) -0.001(4)
N4 0.036(5) 0.038(6) 0.051(7) -0.003(5) -0.003(5) 0.002(4)
O1 0.073(6) 0.046(5) 0.051(6) 0.002(5) -0.013(5) 0.001(5)

loop_
_atom_type_symbol
_atom_type_description
_atom_type_scat_dispersion_real
_atom_type_scat_dispersion_imag
_atom_type_scat_source
C C 0.0033 0.0016 'International Tables Vol C Tables 4.2.6.8 and 6.1.1.4'
H H 0.0000 0.0000 'International Tables Vol C Tables 4.2.6.8 and 6.1.1.4'
N N 0.0061 0.0033 'International Tables Vol C Tables 4.2.6.8 and 6.1.1.4'
O O 0.0106 0.0060 'International Tables Vol C Tables 4.2.6.8 and 6.1.1.4'
Yb Yb -0.3850 5.5486 'International Tables Vol C Tables 4.2.6.8 and 6.1.1.4'

loop_
_geom_angle_atom_site_label_1
_geom_angle_atom_site_label_2
_geom_angle_atom_site_label_3
_geom_angle
N1 Yb1 N2 56.8(3)
N1 Yb1 O1 136.4(3)
N2 Yb1 O1 79.7(3)
N1 Yb1 C6 75.7(4)
N2 Yb1 C6 100.7(5)
O1 Yb1 C6 119.5(5)
N1 Yb1 C10 97.1(5)
N2 Yb1 C10 94.6(4)
O1 Yb1 C10 88.6(5)
C6 Yb1 C10 30.9(2)
N1 Yb1 C5 122.5(4)
N2 Yb1 C5 130.8(5)
O1 Yb1 C5 82.2(5)
C6 Yb1 C5 127.9(7)
C10 Yb1 C5 130.4(5)
N1 Yb1 C2 76.6(5)
N2 Yb1 C2 91.7(4)
O1 Yb1 C2 104.1(5)
C6 Yb1 C2 136.0(6)
C10 Yb1 C2 166.7(6)
C5 Yb1 C2 49.5(5)
N1 Yb1 C1 105.1(5)
N2 Yb1 C1 99.2(4)
O1 Yb1 C1 76.7(5)
C6 Yb1 C1 156.3(7)
C10 Yb1 C1 157.7(6)
C5 Yb1 C1 31.9(5)
C2 Yb1 C1 30.2(5)
N1 Yb1 C3 73.2(5)
N2 Yb1 C3 112.2(5)
O1 Yb1 C3 127.6(5)
C6 Yb1 C3 108.3(7)
C10 Yb1 C3 137.0(6)
C5 Yb1 C3 50.6(5)
C2 Yb1 C3 30.0(5)
C1 Yb1 C3 51.5(6)
N1 Yb1 C7 89.8(5)
N2 Yb1 C7 129.9(5)
O1 Yb1 C7 124.6(4)
C6 Yb1 C7 30.2(2)
C10 Yb1 C7 50.0(3)
C5 Yb1 C7 97.8(6)
C2 Yb1 C7 117.6(5)
C1 Yb1 C7 127.0(6)
C3 Yb1 C7 87.6(6)
N1 Yb1 C4 101.0(6)
N2 Yb1 C4 141.8(6)
O1 Yb1 C4 113.0(5)
C6 Yb1 C4 102.8(6)
C10 Yb1 C4 120.6(5)
C5 Yb1 C4 31.8(5)
C2 Yb1 C4 50.8(6)
C1 Yb1 C4 53.5(5)
C3 Yb1 C4 31.1(6)
C7 Yb1 C4 73.9(6)
N1 Yb1 C9 124.8(4)
N2 Yb1 C9 118.5(4)
O1 Yb1 C9 76.5(4)
C6 Yb1 C9 49.9(3)
C10 Yb1 C9 30.2(2)
C5 Yb1 C9 100.8(5)
C2 Yb1 C9 148.9(5)
C1 Yb1 C9 128.1(5)
C3 Yb1 C9 127.3(6)
C7 Yb1 C9 48.9(3)
C4 Yb1 C9 99.7(6)
N4 Yb2 N3 58.7(3)
N4 Yb2 C40 131.4(9)
N3 Yb2 C40 108.1(15)
N4 Yb2 C39 122.5(8)
N3 Yb2 C39 140.4(8)
C40 Yb2 C39 37.3(11)
N4 Yb2 C33 135.8(7)
N3 Yb2 C33 128.0(7)
C40 Yb2 C33 90.8(12)
C39 Yb2 C33 81.0(8)
N4 Yb2 C41 101.0(10)
N3 Yb2 C41 88.1(7)
C40 Yb2 C41 30.9(9)
C39 Yb2 C41 52.3(10)
C33 Yb2 C41 121.6(10)
N4 Yb2 C34 104.2(8)
N3 Yb2 C34 128.0(8)
C40 Yb2 C34 116.5(16)
C39 Yb2 C34 91.3(10)
C33 Yb2 C34 33.2(8)
C41 Yb2 C34 143.2(10)
N4 Yb2 C37 129.0(8)
N3 Yb2 C37 98.8(6)
C40 Yb2 C37 98.0(10)
C39 Yb2 C37 104.1(9)
C33 Yb2 C37 29.5(7)
C41 Yb2 C37 125.2(13)
C34 Yb2 C37 51.3(7)
N4 Yb2 C38 96.0(7)
N3 Yb2 C38 127.0(8)
C40 Yb2 C38 52.1(10)
C39 Yb2 C38 26.6(7)
C33 Yb2 C38 103.1(9)
C41 Yb2 C38 48.8(9)
C34 Yb2 C38 101.8(10)
C37 Yb2 C38 129.5(9)
N4 Yb2 C36 100.7(5)
N3 Yb2 C36 83.2(5)
C40 Yb2 C36 125.4(8)
C39 Yb2 C36 129.2(8)
C33 Yb2 C36 48.3(6)
C41 Yb2 C36 147.9(11)
C34 Yb2 C36 49.8(7)
C37 Yb2 C36 28.3(7)
C38 Yb2 C36 149.9(9)
N4 Yb2 C35 87.5(6)
N3 Yb2 C35 99.0(6)
C40 Yb2 C35 140.3(12)
C39 Yb2 C35 120.4(9)
C33 Yb2 C35 49.5(8)
C41 Yb2 C35 171.1(10)
C34 Yb2 C35 29.1(8)
C37 Yb2 C35 48.5(8)
C38 Yb2 C35 127.9(9)
C36 Yb2 C35 29.9(6)
N4 Yb2 C42 82.3(6)
N3 Yb2 C42 99.8(7)
C40 Yb2 C42 52.3(8)
C39 Yb2 C42 47.5(7)
C33 Yb2 C42 128.4(8)
C41 Yb2 C42 31.5(9)
C34 Yb2 C42 128.1(9)
C37 Yb2 C42 148.8(9)
C38 Yb2 C42 27.3(7)
C36 Yb2 C42 176.7(7)
C35 Yb2 C42 149.7(8)
C2 C1 C5 102.5(17)
C2 C1 Yb1 74.9(10)
C5 C1 Yb1 72.5(9)
C3 C2 C1 113.8(17)
C3 C2 Yb1 75.7(10)
C1 C2 Yb1 75.0(10)
C2 C3 C4 109.1(17)
C2 C3 Yb1 74.3(10)
C4 C3 Yb1 75.2(9)
C3 C4 C5 102.6(17)
C3 C4 Yb1 73.7(9)
C5 C4 Yb1 71.2(8)
C1 C5 C4 112.0(17)
C1 C5 Yb1 75.7(9)
C4 C5 Yb1 77.0(9)
C7 C6 C10 108.0
C7 C6 Yb1 79.3(5)
C10 C6 Yb1 74.6(5)
C6 C7 C8 108.0
C6 C7 Yb1 70.5(5)
C8 C7 Yb1 78.1(5)
C7 C8 C9 108.0
C7 C8 Yb1 72.6(5)
C9 C8 Yb1 72.8(5)
C10 C9 C8 108.0
C10 C9 Yb1 70.4(5)
C8 C9 Yb1 78.0(5)
C6 C10 C9 108.0
C6 C10 Yb1 74.4(5)
C9 C10 Yb1 79.4(5)
N1 C11 C12 120.6(13)
C13 C12 C11 120.1(13)
C14 C13 C12 119.1(14)
C13 C14 C15 119.5(13)
N1 C15 N2 110.3(10)
N1 C15 C14 120.7(12)
N2 C15 C14 128.9(11)
N1 C15 Yb1 54.8(6)
N2 C15 Yb1 55.5(6)
C14 C15 Yb1 174.0(9)
O1 C16 C17 106.9(16)
C18 C17 C16 106.5(18)
C17 C18 C19 103.4(17)
O1 C19 C18 105.2(13)
N3 C20 N4 113.7(10)
N3 C20 N2 122.8(10)
N4 C20 N2 123.6(10)
N3 C20 Yb2 57.5(6)
N4 C20 Yb2 56.2(6)
N2 C20 Yb2 179.7(9)
N3 C21 C22 113.6(14)
N3 C21 C26 113.4(13)
C22 C21 C26 111.8(15)
C21 C22 C23 112.3(16)
C24 C23 C22 109.9(16)
C25 C24 C23 109.6(15)
C24 C25 C26 110.7(17)
C21 C26 C25 116.3(18)
N4 C27 C32 111.8(10)
N4 C27 C28 110.8(10)
C32 C27 C28 109.1(11)
C29 C28 C27 108.2(12)
C30 C29 C28 112.9(13)
C31 C30 C29 108.9(12)
C30 C31 C32 112.4(13)
C27 C32 C31 112.1(13)
C37 C33 C34 107(2)
C37 C33 Yb2 77.0(13)
C34 C33 Yb2 75.0(12)
C35 C34 C33 103(2)
C35 C34 Yb2 77.2(13)
C33 C34 Yb2 71.8(14)
C34 C35 C36 110(2)
C34 C35 Yb2 73.7(15)
C36 C35 Yb2 74.2(13)
C37 C36 C35 110(2)
C37 C36 Yb2 74.9(13)
C35 C36 Yb2 75.9(12)
C36 C37 C33 110(3)
C36 C37 Yb2 76.8(13)
C33 C37 Yb2 73.5(12)
C39 C38 C42 119(3)
C39 C38 Yb2 73.6(16)
C42 C38 Yb2 77.9(16)
C38 C39 C40 106(3)
C38 C39 Yb2 79.8(16)
C40 C39 Yb2 70.2(12)
C41 C40 C39 98(3)
C41 C40 Yb2 76.8(13)
C39 C40 Yb2 72.5(13)
C40 C41 C42 110(3)
C40 C41 Yb2 72.3(16)
C42 C41 Yb2 77.3(14)
C38 C42 C41 107(3)
C38 C42 Yb2 74.8(17)
C41 C42 Yb2 71.2(14)
C11 N1 C15 119.7(12)
C11 N1 Yb1 143.3(10)
C15 N1 Yb1 96.8(7)
C15 N2 C20 115.9(9)
C15 N2 Yb1 96.0(7)
C20 N2 Yb1 148.0(7)
C20 N3 C21 121.3(10)
C20 N3 Yb2 93.6(7)
C21 N3 Yb2 144.7(8)
C20 N4 C27 120.8(10)
C20 N4 Yb2 94.1(7)
C27 N4 Yb2 145.1(8)
C16 O1 C19 106.7(12)
C16 O1 Yb1 133.0(10)
C19 O1 Yb1 119.2(8)

loop_
_geom_bond_atom_site_label_1
_geom_bond_atom_site_label_2
_geom_bond_distance
Yb1 N1 2.358(10)
Yb1 N2 2.375(9)
Yb1 O1 2.402(9)
Yb1 C6 2.537(11)
Yb1 C10 2.539(12)
Yb1 C5 2.568(14)
Yb1 C2 2.609(16)
Yb1 C1 2.610(16)
Yb1 C3 2.625(15)
Yb1 C7 2.645(12)
Yb1 C4 2.644(15)
Yb1 C9 2.648(12)
Yb2 N4 2.265(9)
Yb2 N3 2.299(10)
Yb2 C40 2.54(2)
Yb2 C39 2.57(2)
Yb2 C33 2.59(2)
Yb2 C41 2.59(2)
Yb2 C34 2.63(2)
Yb2 C37 2.629(19)
Yb2 C38 2.64(2)
Yb2 C36 2.651(19)
Yb2 C35 2.67(2)
Yb2 C42 2.67(2)
C1 C2 1.36(2)
C1 C5 1.42(2)
C2 C3 1.36(2)
C3 C4 1.41(3)
C4 C5 1.43(2)
C6 C7 1.354(9)
C6 C10 1.354(9)
C7 C8 1.354(9)
C8 C9 1.354(9)
C9 C10 1.354(9)
C11 N1 1.311(15)
C11 C12 1.40(2)
C12 C13 1.365(18)
C13 C14 1.354(18)
C14 C15 1.392(17)
C15 N1 1.369(15)
C15 N2 1.372(15)
C16 O1 1.415(19)
C16 C17 1.52(3)
C17 C18 1.38(3)
C18 C19 1.52(2)
C19 O1 1.464(18)
C20 N3 1.318(14)
C20 N4 1.354(14)
C20 N2 1.411(14)
C21 N3 1.450(16)
C21 C22 1.46(2)
C21 C26 1.46(2)
C22 C23 1.57(2)
C23 C24 1.52(2)
C24 C25 1.45(2)
C25 C26 1.53(2)
C27 N4 1.452(14)
C27 C32 1.51(2)
C27 C28 1.539(18)
C28 C29 1.53(2)
C29 C30 1.52(2)
C30 C31 1.49(2)
C31 C32 1.519(18)
C33 C37 1.33(3)
C33 C34 1.49(3)
C34 C35 1.33(3)
C35 C36 1.37(3)
C36 C37 1.29(3)
C38 C39 1.20(3)
C38 C42 1.25(3)
C39 C40 1.64(5)
C40 C41 1.37(4)
C41 C42 1.43(4)
